data_2232972
loop_
_publ_author_name
'Rosepriya, S.'
'Thiruvalluvar, A.'
'Jayamoorthy, K.'
'Jayabharathi, J.'
'Linden, Anthony'

_publ_section_title
;
 1-(4-Methylbenzyl)-2-(4-methylphenyl)-1<i>H</i>-benzimidazole
;
_journal_coeditor_code TK5028
_journal_issue 12
_journal_name_full 'Acta Crystallographica Section E'
_journal_page_first o3519
_journal_paper_doi 10.1107/S160053681105077X
_journal_volume 67
_journal_year 2011
_chemical_formula_iupac 'C22 H20 N2'
_chemical_formula_moiety 'C22 H20 N2'
_chemical_formula_structural 'C22 H20 N2'
_chemical_formula_sum 'C22 H20 N2'
_chemical_formula_weight 312.40
_chemical_melting_point 387
_chemical_name_common benzimidazole
_chemical_name_systematic
;
1-(4-Methylbenzyl)-2-(4-methylphenyl)-1<i>H</i>-benzimidazole
;
_space_group_IT_number 2
_symmetry_cell_setting triclinic
_symmetry_space_group_name_Hall '-P 1'
_symmetry_space_group_name_H-M 'P -1'
_atom_sites_solution_hydrogens geom
_atom_sites_solution_primary direct
_atom_sites_solution_secondary difmap
_cell_angle_alpha 84.437(2)
_cell_angle_beta 81.536(2)
_cell_angle_gamma 76.165(2)
_cell_formula_units_Z 4
_cell_length_a 9.6610(2)
_cell_length_b 10.2900(2)
_cell_length_c 17.7271(3)
_cell_measurement_reflns_used 25997
_cell_measurement_temperature 160.0(10)
_cell_measurement_theta_max 76.4619
_cell_measurement_theta_min 2.5231
_cell_volume 1689.02(6)
_computing_cell_refinement 'CrysAlis PRO (Agilent, 2011)'
_computing_data_collection 'CrysAlis PRO (Agilent, 2011)'
_computing_data_reduction 'CrysAlis PRO (Agilent, 2011)'
_computing_molecular_graphics 'ORTEP-3 (Farrugia, 1997) and PLATON (Spek, 2009)'
_computing_publication_material 'PLATON (Spek, 2009)'
_computing_structure_refinement 'SHELXL97 (Sheldrick, 2008)'
_computing_structure_solution 'SIR2002 (Burla <i>et al.</i>, 2003)'
_diffrn_ambient_temperature 160.0(10)
_diffrn_detector_area_resol_mean 10.3801
_diffrn_measured_fraction_theta_full 0.999
_diffrn_measured_fraction_theta_max 0.983
_diffrn_measurement_device_type 'Agilent SuperNova dual radiation CCD'
_diffrn_measurement_method '\w scans'
_diffrn_radiation_monochromator mirror
_diffrn_radiation_source 'SuperNova (Cu) X-ray Source'
_diffrn_radiation_type 'Cu K\a'
_diffrn_radiation_wavelength 1.54184
_diffrn_reflns_av_R_equivalents 0.0216
_diffrn_reflns_av_sigmaI/netI 0.0132
_diffrn_reflns_limit_h_max 12
_diffrn_reflns_limit_h_min -12
_diffrn_reflns_limit_k_max 12
_diffrn_reflns_limit_k_min -12
_diffrn_reflns_limit_l_max 22
_diffrn_reflns_limit_l_min -22
_diffrn_reflns_number 35399
_diffrn_reflns_theta_full 67.50
_diffrn_reflns_theta_max 76.66
_diffrn_reflns_theta_min 2.53
_diffrn_standards_decay_% 0
_diffrn_standards_number 0
_exptl_absorpt_coefficient_mu 0.553
_exptl_absorpt_correction_T_max 1.00000
_exptl_absorpt_correction_T_min 0.33351
_exptl_absorpt_correction_type multi-scan
_exptl_absorpt_process_details
;
(CrysAlis PRO; Agilent, 2011)
;
_exptl_crystal_colour colourless
_exptl_crystal_density_diffrn 1.229
_exptl_crystal_density_method 'Not Measured'
_exptl_crystal_description prism
_exptl_crystal_F_000 664
_exptl_crystal_size_max 0.40
_exptl_crystal_size_mid 0.40
_exptl_crystal_size_min 0.30
_refine_diff_density_max 0.243
_refine_diff_density_min -0.244
_refine_ls_extinction_method none
_refine_ls_goodness_of_fit_ref 1.038
_refine_ls_hydrogen_treatment constr
_refine_ls_matrix_type full
_refine_ls_number_parameters 433
_refine_ls_number_reflns 6985
_refine_ls_number_restraints 0
_refine_ls_restrained_S_all 1.038
_refine_ls_R_factor_all 0.0419
_refine_ls_R_factor_gt 0.0394
_refine_ls_shift/su_max 0.001
_refine_ls_shift/su_max_lt 0.001
_refine_ls_shift/su_mean 0.001
_refine_ls_structure_factor_coef Fsqd
_refine_ls_weighting_details 'calc w=1/[\s^2^(Fo^2^)+(0.0544P)^2^+0.4504P] where P=(Fo^2^+2Fc^2^)/3'
_refine_ls_weighting_scheme calc
_refine_ls_wR_factor_gt 0.1017
_refine_ls_wR_factor_ref 0.1042
_reflns_number_gt 6452
_reflns_number_total 6985
_reflns_threshold_expression I>2\s(I)
_cod_data_source_file tk5028.cif
_cod_data_source_block I
_cod_database_code 2232972
_cod_database_fobs_code 2232972

loop_
_symmetry_equiv_pos_site_id
_symmetry_equiv_pos_as_xyz
1 x,y,z
2 -x,-y,-z

loop_
_atom_site_aniso_label
_atom_site_aniso_U_11
_atom_site_aniso_U_22
_atom_site_aniso_U_33
_atom_site_aniso_U_12
_atom_site_aniso_U_13
_atom_site_aniso_U_23
N1A 0.0259(4) 0.0271(4) 0.0248(4) -0.0055(3) -0.0045(3) -0.0035(3)
N3A 0.0300(5) 0.0343(5) 0.0282(5) -0.0022(4) -0.0069(4) -0.0039(4)
C1A 0.0317(5) 0.0283(5) 0.0243(5) -0.0090(4) -0.0038(4) 0.0001(4)
C2A 0.0260(5) 0.0293(5) 0.0251(5) -0.0072(4) -0.0038(4) -0.0033(4)
C4A 0.0338(6) 0.0391(6) 0.0412(7) 0.0002(5) -0.0124(5) -0.0050(5)
C5A 0.0331(6) 0.0379(7) 0.0559(8) 0.0045(5) -0.0106(6) -0.0120(6)
C6A 0.0345(6) 0.0410(7) 0.0470(7) -0.0024(5) -0.0009(5) -0.0190(6)
C7A 0.0333(6) 0.0373(6) 0.0333(6) -0.0084(5) -0.0032(5) -0.0104(5)
C8A 0.0243(5) 0.0285(5) 0.0320(5) -0.0075(4) -0.0041(4) -0.0056(4)
C9A 0.0261(5) 0.0321(5) 0.0323(6) -0.0051(4) -0.0061(4) -0.0053(4)
C11A 0.0252(5) 0.0273(5) 0.0240(5) -0.0033(4) -0.0018(4) -0.0044(4)
C12A 0.0305(5) 0.0253(5) 0.0363(6) -0.0033(4) -0.0089(4) -0.0013(4)
C13A 0.0309(6) 0.0277(5) 0.0524(7) -0.0045(4) -0.0090(5) -0.0081(5)
C14A 0.0277(5) 0.0438(7) 0.0427(7) -0.0015(5) -0.0081(5) -0.0173(5)
C15A 0.0362(6) 0.0523(7) 0.0292(6) -0.0038(5) -0.0108(5) -0.0028(5)
C16A 0.0340(6) 0.0381(6) 0.0267(5) -0.0081(5) -0.0039(4) 0.0020(4)
C17A 0.0396(7) 0.0628(9) 0.0697(10) -0.0063(7) -0.0212(7) -0.0238(8)
C21A 0.0292(5) 0.0266(5) 0.0226(5) -0.0052(4) -0.0022(4) 0.0001(4)
C22A 0.0310(5) 0.0314(5) 0.0256(5) -0.0059(4) -0.0040(4) -0.0016(4)
C23A 0.0294(5) 0.0343(6) 0.0293(5) -0.0029(4) -0.0019(4) 0.0030(4)
C24A 0.0392(6) 0.0271(5) 0.0277(5) -0.0021(4) 0.0030(4) 0.0018(4)
C25A 0.0443(7) 0.0322(6) 0.0336(6) -0.0081(5) -0.0032(5) -0.0083(5)
C26A 0.0332(6) 0.0342(6) 0.0310(6) -0.0071(5) -0.0057(4) -0.0048(4)
C27A 0.0501(8) 0.0354(7) 0.0425(7) 0.0039(5) 0.0038(6) -0.0048(5)
N1B 0.0249(4) 0.0249(4) 0.0221(4) -0.0056(3) -0.0044(3) 0.0001(3)
N3B 0.0258(4) 0.0306(4) 0.0252(4) -0.0077(3) -0.0051(3) 0.0012(4)
C1B 0.0298(5) 0.0281(5) 0.0214(5) -0.0060(4) -0.0056(4) -0.0034(4)
C2B 0.0251(5) 0.0251(5) 0.0221(5) -0.0044(4) -0.0037(4) -0.0006(4)
C4B 0.0260(5) 0.0305(5) 0.0348(6) -0.0054(4) -0.0081(4) -0.0002(4)
C5B 0.0255(5) 0.0310(5) 0.0452(7) -0.0086(4) -0.0042(5) 0.0006(5)
C6B 0.0300(5) 0.0291(5) 0.0362(6) -0.0077(4) 0.0025(4) 0.0034(4)
C7B 0.0315(5) 0.0257(5) 0.0264(5) -0.0039(4) -0.0021(4) 0.0014(4)
C8B 0.0230(5) 0.0221(5) 0.0268(5) -0.0025(4) -0.0025(4) -0.0014(4)
C9B 0.0245(5) 0.0244(5) 0.0268(5) -0.0035(4) -0.0040(4) 0.0005(4)
C11B 0.0241(5) 0.0283(5) 0.0233(5) -0.0082(4) -0.0037(4) -0.0003(4)
C12B 0.0323(5) 0.0291(5) 0.0231(5) -0.0086(4) -0.0070(4) -0.0016(4)
C13B 0.0311(5) 0.0285(5) 0.0313(5) -0.0068(4) -0.0040(4) -0.0034(4)
C14B 0.0242(5) 0.0340(6) 0.0351(6) -0.0080(4) -0.0059(4) 0.0058(4)
C15B 0.0359(6) 0.0531(7) 0.0246(5) -0.0023(5) -0.0095(5) 0.0022(5)
C16B 0.0356(6) 0.0464(7) 0.0231(5) 0.0000(5) -0.0057(4) -0.0055(5)
C17B 0.0354(6) 0.0415(7) 0.0522(8) -0.0019(5) -0.0130(6) 0.0073(6)
C21B 0.0278(5) 0.0273(5) 0.0210(5) -0.0080(4) -0.0017(4) -0.0033(4)
C22B 0.0293(5) 0.0284(5) 0.0254(5) -0.0071(4) -0.0051(4) -0.0019(4)
C23B 0.0275(5) 0.0349(6) 0.0287(5) -0.0100(4) -0.0036(4) -0.0067(4)
C24B 0.0365(6) 0.0326(5) 0.0236(5) -0.0156(4) 0.0003(4) -0.0068(4)
C25B 0.0392(6) 0.0296(5) 0.0285(5) -0.0104(5) -0.0046(4) 0.0024(4)
C26B 0.0292(5) 0.0315(5) 0.0283(5) -0.0071(4) -0.0052(4) 0.0011(4)
C27B 0.0455(7) 0.0445(7) 0.0340(6) -0.0253(6) -0.0017(5) -0.0021(5)

loop_
_atom_site_type_symbol
_atom_site_label
_atom_site_fract_x
_atom_site_fract_y
_atom_site_fract_z
_atom_site_U_iso_or_equiv
_atom_site_thermal_displace_type
_atom_site_calc_flag
_atom_site_refinement_flags
_atom_site_occupancy
N N1A 0.17782(9) 0.07464(9) 0.17284(5) 0.0258(2) Uani d . 1.000
N N3A 0.11848(10) 0.12975(10) 0.05390(5) 0.0313(3) Uani d . 1.000
C C1A 0.23768(12) -0.00490(11) 0.23769(6) 0.0278(3) Uani d . 1.000
C C2A 0.20382(11) 0.04548(11) 0.09708(6) 0.0265(3) Uani d . 1.000
C C4A -0.07923(13) 0.33184(13) 0.08922(8) 0.0385(4) Uani d . 1.000
C C5A -0.15188(14) 0.40425(13) 0.15045(8) 0.0433(4) Uani d . 1.000
C C6A -0.11739(13) 0.36796(13) 0.22462(8) 0.0413(4) Uani d . 1.000
C C7A -0.00821(13) 0.25845(12) 0.24028(7) 0.0341(3) Uani d . 1.000
C C8A 0.06509(11) 0.18663(11) 0.17816(6) 0.0277(3) Uani d . 1.000
C C9A 0.03057(12) 0.22019(11) 0.10368(6) 0.0300(3) Uani d . 1.000
C C11A 0.34368(11) 0.05174(10) 0.27180(6) 0.0259(3) Uani d . 1.000
C C12A 0.38464(12) 0.16932(11) 0.24341(7) 0.0308(3) Uani d . 1.000
C C13A 0.48171(13) 0.21645(12) 0.27803(8) 0.0366(3) Uani d . 1.000
C C14A 0.53995(12) 0.14807(13) 0.34140(7) 0.0379(4) Uani d . 1.000
C C15A 0.49994(13) 0.02944(14) 0.36885(7) 0.0396(4) Uani d . 1.000
C C16A 0.40354(12) -0.01825(12) 0.33482(6) 0.0332(3) Uani d . 1.000
C C17A 0.64496(16) 0.19937(17) 0.37904(10) 0.0555(5) Uani d . 1.000
C C21A 0.31787(11) -0.06692(10) 0.06723(6) 0.0266(3) Uani d . 1.000
C C22A 0.45759(12) -0.09031(11) 0.08560(6) 0.0295(3) Uani d . 1.000
C C23A 0.56465(12) -0.19164(11) 0.05268(6) 0.0323(3) Uani d . 1.000
C C24A 0.53536(13) -0.27228(11) 0.00121(6) 0.0333(3) Uani d . 1.000
C C25A 0.39579(14) -0.24779(12) -0.01692(7) 0.0366(4) Uani d . 1.000
C C26A 0.28790(13) -0.14689(12) 0.01542(6) 0.0326(3) Uani d . 1.000
C C27A 0.65289(15) -0.38163(13) -0.03458(8) 0.0459(4) Uani d . 1.000
N N1B 0.28153(9) 0.52401(8) 0.31320(5) 0.0240(2) Uani d . 1.000
N N3B 0.36907(9) 0.48736(9) 0.42601(5) 0.0270(2) Uani d . 1.000
C C1B 0.20186(11) 0.51414(10) 0.25124(6) 0.0262(3) Uani d . 1.000
C C2B 0.27018(11) 0.46821(10) 0.38717(6) 0.0243(3) Uani d . 1.000
C C4B 0.57378(11) 0.60166(11) 0.38574(7) 0.0303(3) Uani d . 1.000
C C5B 0.64008(12) 0.66543(11) 0.32349(7) 0.0338(3) Uani d . 1.000
C C6B 0.58782(12) 0.68624(11) 0.25255(7) 0.0327(3) Uani d . 1.000
C C7B 0.46635(12) 0.64489(10) 0.24123(6) 0.0287(3) Uani d . 1.000
C C8B 0.39971(11) 0.58103(10) 0.30426(6) 0.0245(3) Uani d . 1.000
C C9B 0.45204(11) 0.55791(10) 0.37509(6) 0.0257(3) Uani d . 1.000
C C11B 0.09642(11) 0.64286(10) 0.23123(6) 0.0249(3) Uani d . 1.000
C C12B 0.03080(12) 0.73506(11) 0.28513(6) 0.0276(3) Uani d . 1.000
C C13B -0.07031(12) 0.84915(11) 0.26598(6) 0.0302(3) Uani d . 1.000
C C14B -0.10865(11) 0.87520(11) 0.19251(7) 0.0312(3) Uani d . 1.000
C C15B -0.04142(13) 0.78367(14) 0.13860(7) 0.0390(3) Uani d . 1.000
C C16B 0.05946(13) 0.66918(13) 0.15763(6) 0.0362(3) Uani d . 1.000
C C17B -0.22118(14) 0.99734(14) 0.17290(8) 0.0441(4) Uani d . 1.000
C C21B 0.16356(11) 0.39088(10) 0.42095(6) 0.0251(3) Uani d . 1.000
C C22B 0.01914(11) 0.42600(11) 0.40966(6) 0.0274(3) Uani d . 1.000
C C23B -0.07622(12) 0.35218(11) 0.44750(6) 0.0296(3) Uani d . 1.000
C C24B -0.03069(12) 0.24220(11) 0.49708(6) 0.0297(3) Uani d . 1.000
C C25B 0.11350(13) 0.20777(11) 0.50804(6) 0.0323(3) Uani d . 1.000
C C26B 0.20959(12) 0.28068(11) 0.47087(6) 0.0297(3) Uani d . 1.000
C C27B -0.13549(14) 0.16395(13) 0.53886(7) 0.0392(4) Uani d . 1.000
H H1A 0.28527 -0.09390 0.22172 0.0334 Uiso calc R 1.000
H H2A 0.15926 -0.01436 0.27725 0.0334 Uiso calc R 1.000
H H4A -0.10266 0.35662 0.04000 0.0463 Uiso calc R 1.000
H H5A -0.22547 0.47889 0.14212 0.0520 Uiso calc R 1.000
H H6A -0.16913 0.41870 0.26450 0.0495 Uiso calc R 1.000
H H7A 0.01491 0.23418 0.28959 0.0410 Uiso calc R 1.000
H H12A 0.34691 0.21699 0.20091 0.0369 Uiso calc R 1.000
H H13A 0.50797 0.29541 0.25823 0.0439 Uiso calc R 1.000
H H15A 0.53873 -0.01882 0.41093 0.0476 Uiso calc R 1.000
H H16A 0.37848 -0.09791 0.35426 0.0399 Uiso calc R 1.000
H H17A 0.67351 0.13929 0.42178 0.0833 Uiso calc PR 0.500
H H17B 0.60010 0.28688 0.39645 0.0833 Uiso calc PR 0.500
H H17C 0.72806 0.20461 0.34284 0.0833 Uiso calc PR 0.500
H H17D 0.66094 0.28123 0.35227 0.0833 Uiso calc PR 0.500
H H17E 0.73435 0.13364 0.37760 0.0833 Uiso calc PR 0.500
H H17F 0.60638 0.21590 0.43120 0.0833 Uiso calc PR 0.500
H H22A 0.47904 -0.03771 0.12008 0.0354 Uiso calc R 1.000
H H23A 0.65751 -0.20593 0.06519 0.0387 Uiso calc R 1.000
H H25A 0.37452 -0.30032 -0.05152 0.0439 Uiso calc R 1.000
H H26A 0.19525 -0.13242 0.00257 0.0391 Uiso calc R 1.000
H H27A 0.61403 -0.42705 -0.06833 0.0687 Uiso calc PR 0.500
H H27B 0.69205 -0.44452 0.00477 0.0687 Uiso calc PR 0.500
H H27C 0.72742 -0.34296 -0.06297 0.0687 Uiso calc PR 0.500
H H27D 0.74164 -0.38263 -0.01602 0.0687 Uiso calc PR 0.500
H H27E 0.66362 -0.36517 -0.08913 0.0687 Uiso calc PR 0.500
H H27F 0.62825 -0.46672 -0.02138 0.0687 Uiso calc PR 0.500
H H1B 0.14981 0.44386 0.26552 0.0314 Uiso calc R 1.000
H H2B 0.26958 0.48814 0.20621 0.0314 Uiso calc R 1.000
H H4B 0.60866 0.58839 0.43274 0.0364 Uiso calc R 1.000
H H5B 0.72147 0.69531 0.32882 0.0405 Uiso calc R 1.000
H H6B 0.63593 0.72896 0.21196 0.0392 Uiso calc R 1.000
H H7B 0.43134 0.65896 0.19425 0.0345 Uiso calc R 1.000
H H12B 0.05494 0.72013 0.33463 0.0331 Uiso calc R 1.000
H H13B -0.11339 0.90949 0.30301 0.0362 Uiso calc R 1.000
H H15B -0.06436 0.79931 0.08887 0.0467 Uiso calc R 1.000
H H16B 0.10302 0.60912 0.12051 0.0434 Uiso calc R 1.000
H H17G -0.25532 1.04849 0.21713 0.0662 Uiso calc PR 0.500
H H17H -0.29984 0.97027 0.15650 0.0662 Uiso calc PR 0.500
H H17I -0.18031 1.05133 0.13252 0.0662 Uiso calc PR 0.500
H H17J -0.23499 0.99824 0.12030 0.0662 Uiso calc PR 0.500
H H17K -0.19047 1.07646 0.18093 0.0662 Uiso calc PR 0.500
H H17L -0.31000 0.99539 0.20492 0.0662 Uiso calc PR 0.500
H H22B -0.01350 0.49920 0.37663 0.0329 Uiso calc R 1.000
H H23B -0.17227 0.37684 0.43950 0.0355 Uiso calc R 1.000
H H25B 0.14599 0.13436 0.54096 0.0387 Uiso calc R 1.000
H H26B 0.30546 0.25605 0.47923 0.0356 Uiso calc R 1.000
H H27G -0.22937 0.20165 0.52425 0.0587 Uiso calc PR 0.500
H H27H -0.13871 0.16832 0.59296 0.0587 Uiso calc PR 0.500
H H27I -0.10508 0.07208 0.52595 0.0587 Uiso calc PR 0.500
H H27J -0.08607 0.09305 0.57119 0.0587 Uiso calc PR 0.500
H H27K -0.17673 0.12638 0.50249 0.0587 Uiso calc PR 0.500
H H27L -0.21036 0.22262 0.56949 0.0587 Uiso calc PR 0.500

loop_
_atom_type_symbol
_atom_type_description
_atom_type_scat_dispersion_real
_atom_type_scat_dispersion_imag
_atom_type_scat_source
C C 0.0181 0.0091 ' International Tables Vol C Tables 4.2.6.8 and 6.1.1.4'
H H 0.0000 0.0000 ' International Tables Vol C Tables 4.2.6.8 and 6.1.1.4'
N N 0.0311 0.0180 ' International Tables Vol C Tables 4.2.6.8 and 6.1.1.4'

loop_
_geom_angle_atom_site_label_1
_geom_angle_atom_site_label_2
_geom_angle_atom_site_label_3
_geom_angle
C2A N1A C8A 106.23(9)
C2A N1A C1A 128.33(9)
C8A N1A C1A 124.79(9)
C2A N3A C9A 104.77(9)
C2B N1B C8B 106.27(8)
C2B N1B C1B 129.32(9)
C8B N1B C1B 123.98(9)
C2B N3B C9B 105.12(9)
N1A C1A C11A 115.07(9)
N1A C1A H1A 108.5
C11A C1A H1A 108.5
N1A C1A H2A 108.5
C11A C1A H2A 108.5
H1A C1A H2A 107.5
N3A C2A N1A 113.25(9)
N3A C2A C21A 123.44(10)
N1A C2A C21A 123.30(9)
C5A C4A C9A 117.80(12)
C5A C4A H4A 121.1
C9A C4A H4A 121.1
C4A C5A C6A 121.55(11)
C4A C5A H5A 119.2
C6A C5A H5A 119.2
C7A C6A C5A 121.72(11)
C7A C6A H6A 119.1
C5A C6A H6A 119.1
C6A C7A C8A 116.35(11)
C6A C7A H7A 121.8
C8A C7A H7A 121.8
N1A C8A C7A 131.76(10)
N1A C8A C9A 105.49(9)
C7A C8A C9A 122.74(10)
N3A C9A C4A 129.91(11)
N3A C9A C8A 110.26(9)
C4A C9A C8A 119.83(10)
C12A C11A C16A 118.36(10)
C12A C11A C1A 123.51(10)
C16A C11A C1A 118.13(10)
C11A C12A C13A 120.53(11)
C11A C12A H12A 119.7
C13A C12A H12A 119.7
C14A C13A C12A 121.28(11)
C14A C13A H13A 119.4
C12A C13A H13A 119.4
C13A C14A C15A 117.86(11)
C13A C14A C17A 121.26(13)
C15A C14A C17A 120.87(12)
C16A C15A C14A 121.29(11)
C16A C15A H15A 119.4
C14A C15A H15A 119.4
C15A C16A C11A 120.68(11)
C15A C16A H16A 119.7
C11A C16A H16A 119.7
C14A C17A H17A 109.5
C14A C17A H17B 109.5
H17A C17A H17B 109.5
C14A C17A H17C 109.5
H17A C17A H17C 109.5
H17B C17A H17C 109.5
C14A C17A H17D 109.5
H17A C17A H17D 141.1
H17B C17A H17D 56.3
H17C C17A H17D 56.3
C14A C17A H17E 109.5
H17A C17A H17E 56.3
H17B C17A H17E 141.1
H17C C17A H17E 56.3
H17D C17A H17E 109.5
C14A C17A H17F 109.5
H17A C17A H17F 56.3
H17B C17A H17F 56.3
H17C C17A H17F 141.1
H17D C17A H17F 109.5
H17E C17A H17F 109.5
C26A C21A C22A 118.97(10)
C26A C21A C2A 119.17(10)
C22A C21A C2A 121.73(10)
C23A C22A C21A 120.30(10)
C23A C22A H22A 119.8
C21A C22A H22A 119.8
C22A C23A C24A 121.05(11)
C22A C23A H23A 119.5
C24A C23A H23A 119.5
C25A C24A C23A 118.19(10)
C25A C24A C27A 121.24(11)
C23A C24A C27A 120.56(11)
C26A C25A C24A 121.39(11)
C26A C25A H25A 119.3
C24A C25A H25A 119.3
C25A C26A C21A 120.11(11)
C25A C26A H26A 119.9
C21A C26A H26A 119.9
C24A C27A H27A 109.5
C24A C27A H27B 109.5
H27A C27A H27B 109.5
C24A C27A H27C 109.5
H27A C27A H27C 109.5
H27B C27A H27C 109.5
C24A C27A H27D 109.5
H27A C27A H27D 141.1
H27B C27A H27D 56.3
H27C C27A H27D 56.3
C24A C27A H27E 109.5
H27A C27A H27E 56.3
H27B C27A H27E 141.1
H27C C27A H27E 56.3
H27D C27A H27E 109.5
C24A C27A H27F 109.5
H27A C27A H27F 56.3
H27B C27A H27F 56.3
H27C C27A H27F 141.1
H27D C27A H27F 109.5
H27E C27A H27F 109.5
N1B C1B C11B 113.78(8)
N1B C1B H1B 108.8
C11B C1B H1B 108.8
N1B C1B H2B 108.8
C11B C1B H2B 108.8
H1B C1B H2B 107.7
N3B C2B N1B 112.95(9)
N3B C2B C21B 121.73(9)
N1B C2B C21B 125.30(9)
C5B C4B C9B 117.22(10)
C5B C4B H4B 121.4
C9B C4B H4B 121.4
C4B C5B C6B 121.72(10)
C4B C5B H5B 119.1
C6B C5B H5B 119.1
C7B C6B C5B 121.81(10)
C7B C6B H6B 119.1
C5B C6B H6B 119.1
C6B C7B C8B 116.20(10)
C6B C7B H7B 121.9
C8B C7B H7B 121.9
N1B C8B C7B 131.92(10)
N1B C8B C9B 105.50(9)
C7B C8B C9B 122.53(10)
N3B C9B C4B 129.33(10)
N3B C9B C8B 110.15(9)
C4B C9B C8B 120.50(10)
C12B C11B C16B 118.17(10)
C12B C11B C1B 121.98(9)
C16B C11B C1B 119.82(9)
C13B C12B C11B 120.69(10)
C13B C12B H12B 119.7
C11B C12B H12B 119.7
C12B C13B C14B 121.31(10)
C12B C13B H13B 119.3
C14B C13B H13B 119.3
C15B C14B C13B 117.79(10)
C15B C14B C17B 121.32(11)
C13B C14B C17B 120.87(11)
C14B C15B C16B 121.04(11)
C14B C15B H15B 119.5
C16B C15B H15B 119.5
C15B C16B C11B 120.99(11)
C15B C16B H16B 119.5
C11B C16B H16B 119.5
C14B C17B H17G 109.5
C14B C17B H17H 109.5
H17G C17B H17H 109.5
C14B C17B H17I 109.5
H17G C17B H17I 109.5
H17H C17B H17I 109.5
C14B C17B H17J 109.5
H17G C17B H17J 141.1
H17H C17B H17J 56.3
H17I C17B H17J 56.3
C14B C17B H17K 109.5
H17G C17B H17K 56.3
H17H C17B H17K 141.1
H17I C17B H17K 56.3
H17J C17B H17K 109.5
C14B C17B H17L 109.5
H17G C17B H17L 56.3
H17H C17B H17L 56.3
H17I C17B H17L 141.1
H17J C17B H17L 109.5
H17K C17B H17L 109.5
C22B C21B C26B 118.64(10)
C22B C21B C2B 124.04(9)
C26B C21B C2B 117.20(9)
C23B C22B C21B 120.33(10)
C23B C22B H22B 119.8
C21B C22B H22B 119.8
C22B C23B C24B 121.19(10)
C22B C23B H23B 119.4
C24B C23B H23B 119.4
C23B C24B C25B 118.15(10)
C23B C24B C27B 120.81(11)
C25B C24B C27B 121.03(11)
C26B C25B C24B 121.26(10)
C26B C25B H25B 119.4
C24B C25B H25B 119.4
C25B C26B C21B 120.43(10)
C25B C26B H26B 119.8
C21B C26B H26B 119.8
C24B C27B H27G 109.5
C24B C27B H27H 109.5
H27G C27B H27H 109.5
C24B C27B H27I 109.5
H27G C27B H27I 109.5
H27H C27B H27I 109.5
C24B C27B H27J 109.5
H27G C27B H27J 141.1
H27H C27B H27J 56.3
H27I C27B H27J 56.3
C24B C27B H27K 109.5
H27G C27B H27K 56.3
H27H C27B H27K 141.1
H27I C27B H27K 56.3
H27J C27B H27K 109.5
C24B C27B H27L 109.5
H27G C27B H27L 56.3
H27H C27B H27L 56.3
H27I C27B H27L 141.1
H27J C27B H27L 109.5
H27K C27B H27L 109.5

loop_
_geom_bond_atom_site_label_1
_geom_bond_atom_site_label_2
_geom_bond_distance
N1A C2A 1.3782(13)
N1A C8A 1.3833(13)
N1A C1A 1.4537(13)
N3A C2A 1.3163(14)
N3A C9A 1.3881(14)
N1B C2B 1.3795(13)
N1B C8B 1.3863(13)
N1B C1B 1.4550(13)
N3B C2B 1.3174(13)
N3B C9B 1.3866(13)
C1A C11A 1.5133(14)
C1A H1A 0.9700
C1A H2A 0.9700
C2A C21A 1.4729(14)
C4A C5A 1.3814(18)
C4A C9A 1.3969(16)
C4A H4A 0.9300
C5A C6A 1.3977(19)
C5A H5A 0.9300
C6A C7A 1.3844(17)
C6A H6A 0.9300
C7A C8A 1.3921(15)
C7A H7A 0.9300
C8A C9A 1.3999(15)
C11A C12A 1.3878(15)
C11A C16A 1.3915(15)
C12A C13A 1.3913(16)
C12A H12A 0.9300
C13A C14A 1.3846(18)
C13A H13A 0.9300
C14A C15A 1.3898(19)
C14A C17A 1.5089(17)
C15A C16A 1.3833(17)
C15A H15A 0.9300
C16A H16A 0.9300
C17A H17A 0.9600
C17A H17B 0.9600
C17A H17C 0.9600
C17A H17D 0.9600
C17A H17E 0.9600
C17A H17F 0.9600
C21A C26A 1.3941(15)
C21A C22A 1.3946(15)
C22A C23A 1.3863(15)
C22A H22A 0.9300
C23A C24A 1.3914(17)
C23A H23A 0.9300
C24A C25A 1.3909(18)
C24A C27A 1.5078(16)
C25A C26A 1.3838(16)
C25A H25A 0.9300
C26A H26A 0.9300
C27A H27A 0.9600
C27A H27B 0.9600
C27A H27C 0.9600
C27A H27D 0.9600
C27A H27E 0.9600
C27A H27F 0.9600
C1B C11B 1.5126(14)
C1B H1B 0.9700
C1B H2B 0.9700
C2B C21B 1.4734(14)
C4B C5B 1.3825(16)
C4B C9B 1.3988(15)
C4B H4B 0.9300
C5B C6B 1.4019(17)
C5B H5B 0.9300
C6B C7B 1.3868(16)
C6B H6B 0.9300
C7B C8B 1.3939(15)
C7B H7B 0.9300
C8B C9B 1.4000(15)
C11B C12B 1.3874(15)
C11B C16B 1.3876(15)
C12B C13B 1.3855(15)
C12B H12B 0.9300
C13B C14B 1.3899(16)
C13B H13B 0.9300
C14B C15B 1.3862(17)
C14B C17B 1.5018(16)
C15B C16B 1.3865(17)
C15B H15B 0.9300
C16B H16B 0.9300
C17B H17G 0.9600
C17B H17H 0.9600
C17B H17I 0.9600
C17B H17J 0.9600
C17B H17K 0.9600
C17B H17L 0.9600
C21B C22B 1.3944(15)
C21B C26B 1.3953(15)
C22B C23B 1.3891(15)
C22B H22B 0.9300
C23B C24B 1.3891(16)
C23B H23B 0.9300
C24B C25B 1.3907(16)
C24B C27B 1.5084(15)
C25B C26B 1.3841(16)
C25B H25B 0.9300
C26B H26B 0.9300
C27B H27G 0.9600
C27B H27H 0.9600
C27B H27I 0.9600
C27B H27J 0.9600
C27B H27K 0.9600
C27B H27L 0.9600

loop_
_geom_hbond_atom_site_label_D
_geom_hbond_atom_site_label_H
_geom_hbond_atom_site_label_A
_geom_hbond_site_symmetry_A
_geom_hbond_distance_DH
_geom_hbond_distance_HA
_geom_hbond_distance_DA
_geom_hbond_angle_DHA
_geom_hbond_publ_flag
C4B H4B N3B 2_666 0.93 2.57 3.4623(14) 160 yes

loop_
_geom_torsion_atom_site_label_1
_geom_torsion_atom_site_label_2
_geom_torsion_atom_site_label_3
_geom_torsion_atom_site_label_4
_geom_torsion
C2A N1A C1A C11A 109.45(12)
C8A N1A C1A C11A -81.12(12)
C9A N3A C2A N1A -0.02(12)
C9A N3A C2A C21A -178.71(10)
C8A N1A C2A N3A 0.59(12)
C1A N1A C2A N3A 171.55(10)
C8A N1A C2A C21A 179.28(9)
C1A N1A C2A C21A -9.75(16)
C9A C4A C5A C6A 0.1(2)
C4A C5A C6A C7A 0.5(2)
C5A C6A C7A C8A -0.03(19)
C2A N1A C8A C7A 178.45(11)
C1A N1A C8A C7A 7.08(18)
C2A N1A C8A C9A -0.88(11)
C1A N1A C8A C9A -172.25(9)
C6A C7A C8A N1A 179.75(11)
C6A C7A C8A C9A -1.02(17)
C2A N3A C9A C4A 179.32(12)
C2A N3A C9A C8A -0.56(12)
C5A C4A C9A N3A 179.04(12)
C5A C4A C9A C8A -1.09(18)
N1A C8A C9A N3A 0.91(12)
C7A C8A C9A N3A -178.49(10)
N1A C8A C9A C4A -178.99(10)
C7A C8A C9A C4A 1.61(17)
N1A C1A C11A C12A -1.22(15)
N1A C1A C11A C16A 179.03(9)
C16A C11A C12A C13A -0.87(16)
C1A C11A C12A C13A 179.38(10)
C11A C12A C13A C14A -0.02(18)
C12A C13A C14A C15A 0.89(18)
C12A C13A C14A C17A -179.86(12)
C13A C14A C15A C16A -0.87(18)
C17A C14A C15A C16A 179.87(12)
C14A C15A C16A C11A -0.01(18)
C12A C11A C16A C15A 0.89(17)
C1A C11A C16A C15A -179.35(10)
N3A C2A C21A C26A -44.65(15)
N1A C2A C21A C26A 136.79(11)
N3A C2A C21A C22A 131.18(12)
N1A C2A C21A C22A -47.38(15)
C26A C21A C22A C23A 0.01(16)
C2A C21A C22A C23A -175.83(10)
C21A C22A C23A C24A -0.33(17)
C22A C23A C24A C25A 0.56(17)
C22A C23A C24A C27A 179.63(11)
C23A C24A C25A C26A -0.48(18)
C27A C24A C25A C26A -179.54(11)
C24A C25A C26A C21A 0.17(18)
C22A C21A C26A C25A 0.07(17)
C2A C21A C26A C25A 176.02(10)
C2B N1B C1B C11B 108.90(12)
C8B N1B C1B C11B -79.66(12)
C9B N3B C2B N1B -0.86(12)
C9B N3B C2B C21B 177.35(9)
C8B N1B C2B N3B 1.24(12)
C1B N1B C2B N3B 173.85(9)
C8B N1B C2B C21B -176.90(9)
C1B N1B C2B C21B -4.29(16)
C9B C4B C5B C6B 0.25(17)
C4B C5B C6B C7B 0.49(18)
C5B C6B C7B C8B -0.27(16)
C2B N1B C8B C7B 176.39(11)
C1B N1B C8B C7B 3.28(17)
C2B N1B C8B C9B -1.05(11)
C1B N1B C8B C9B -174.15(9)
C6B C7B C8B N1B -177.76(10)
C6B C7B C8B C9B -0.69(15)
C2B N3B C9B C4B -178.30(11)
C2B N3B C9B C8B 0.15(11)
C5B C4B C9B N3B 177.14(11)
C5B C4B C9B C8B -1.17(16)
N1B C8B C9B N3B 0.58(11)
C7B C8B C9B N3B -177.16(9)
N1B C8B C9B C4B 179.18(9)
C7B C8B C9B C4B 1.45(16)
N1B C1B C11B C12B -29.45(14)
N1B C1B C11B C16B 152.66(10)
C16B C11B C12B C13B 0.92(16)
C1B C11B C12B C13B -177.01(10)
C11B C12B C13B C14B -0.31(17)
C12B C13B C14B C15B -0.53(17)
C12B C13B C14B C17B 178.39(11)
C13B C14B C15B C16B 0.74(18)
C17B C14B C15B C16B -178.17(12)
C14B C15B C16B C11B -0.1(2)
C12B C11B C16B C15B -0.71(18)
C1B C11B C16B C15B 177.27(11)
N3B C2B C21B C22B 139.96(11)
N1B C2B C21B C22B -42.06(15)
N3B C2B C21B C26B -35.98(14)
N1B C2B C21B C26B 142.01(10)
C26B C21B C22B C23B -0.06(15)
C2B C21B C22B C23B -175.94(10)
C21B C22B C23B C24B -0.11(16)
C22B C23B C24B C25B 0.09(16)
C22B C23B C24B C27B 179.04(10)
C23B C24B C25B C26B 0.10(16)
C27B C24B C25B C26B -178.85(10)
C24B C25B C26B C21B -0.27(17)
C22B C21B C26B C25B 0.25(16)
C2B C21B C26B C25B 176.41(10)
